data_4517905
loop_
_publ_author_name
'Thomas, Rudy'
'Devaux, Philippe'
'Rivenet, Murielle'
'Henry, Natacha'
'Abraham, Francis'

_publ_section_title
;
 Zirconium Oxalates: Zr(OH)<sub>2</sub>(C<sub>2</sub>O<sub>4</sub>),
 (H<sub>11</sub>O<sub>5</sub>)<sub>2</sub>[Zr<sub>2</sub>(C<sub>2</sub>O<sub>4</sub>)<sub>5</sub>(H<sub>2</sub>O)<sub>4</sub>],
 and
 MM'[Zr(C<sub>2</sub>O<sub>4</sub>)<sub>3</sub>]&#x00B7;<i>x</i>H<sub>2</sub>O
 with M and M' = Ammonium, Alkali Metal, and Hydroxonium Ion
 H<sub>2<i>n</i>+1</sub>O <sub> <i>n</i> </sub><sup>+</sup> (<i>n</i> = 2,
 3, 4).
;
_journal_issue 33
_journal_name_full 'ACS omega'
_journal_page_first 21260
_journal_page_last 21270
_journal_paper_doi 10.1021/acsomega.0c03224
_journal_volume 5
_journal_year 2020
_chemical_formula_sum 'C6 H7 Cs O15 Zr'
_chemical_formula_weight 543.25
_space_group_crystal_system triclinic
_space_group_IT_number 2
_space_group_name_Hall '-P 1'
_space_group_name_H-M_alt 'P -1'
_atom_sites_solution_hydrogens difmap
_audit_creation_method SHELXL-2013
_cell_angle_alpha 78.861(2)
_cell_angle_beta 72.333(2)
_cell_angle_gamma 77.713(2)
_cell_formula_units_Z 2
_cell_length_a 7.7318(4)
_cell_length_b 9.1847(5)
_cell_length_c 10.6352(5)
_cell_measurement_reflns_used 4190
_cell_measurement_temperature 296(2)
_cell_measurement_theta_max 25.83
_cell_measurement_theta_min 2.95
_cell_volume 696.41(6)
_computing_cell_refinement 'Bruker SMART'
_computing_data_collection 'Bruker SMART'
_computing_data_reduction 'Bruker SAINT'
_computing_molecular_graphics 'Bruker SHELXTL'
_computing_publication_material 'Bruker SHELXTL'
_computing_structure_refinement 'SHELXL-2013 (Sheldrick, 2013)'
_computing_structure_solution 'Bruker SHELXTL'
_diffrn_ambient_temperature 296(2)
_diffrn_measured_fraction_theta_full 0.999
_diffrn_measured_fraction_theta_max 0.996
_diffrn_measurement_device_type 'CCD area detector'
_diffrn_measurement_method 'phi and omega scans'
_diffrn_radiation_type MoK\a
_diffrn_radiation_wavelength 0.71073
_diffrn_reflns_av_R_equivalents 0.0463
_diffrn_reflns_av_unetI/netI 0.0322
_diffrn_reflns_Laue_measured_fraction_full 0.999
_diffrn_reflns_Laue_measured_fraction_max 0.996
_diffrn_reflns_limit_h_max 12
_diffrn_reflns_limit_h_min -12
_diffrn_reflns_limit_k_max 14
_diffrn_reflns_limit_k_min -14
_diffrn_reflns_limit_l_max 16
_diffrn_reflns_limit_l_min -16
_diffrn_reflns_number 37161
_diffrn_reflns_point_group_measured_fraction_full 0.999
_diffrn_reflns_point_group_measured_fraction_max 0.996
_diffrn_reflns_theta_full 25.242
_diffrn_reflns_theta_max 34.264
_diffrn_reflns_theta_min 2.803
_diffrn_source 'sealed tube'
_exptl_absorpt_coefficient_mu 3.449
_exptl_absorpt_correction_T_max 1
_exptl_absorpt_correction_T_min 0.885
_exptl_absorpt_correction_type empirical
_exptl_absorpt_process_details sadabs
_exptl_crystal_colour colorless
_exptl_crystal_density_diffrn 2.591
_exptl_crystal_density_method 'not measured'
_exptl_crystal_description block
_exptl_crystal_F_000 516
_exptl_crystal_size_max 0.120
_exptl_crystal_size_mid 0.070
_exptl_crystal_size_min 0.040
_refine_diff_density_max 2.342
_refine_diff_density_min -3.595
_refine_diff_density_rms 0.158
_refine_ls_extinction_method none
_refine_ls_goodness_of_fit_ref 0.973
_refine_ls_hydrogen_treatment refxyz
_refine_ls_matrix_type full
_refine_ls_number_parameters 214
_refine_ls_number_reflns 5777
_refine_ls_number_restraints 2
_refine_ls_restrained_S_all 0.973
_refine_ls_R_factor_all 0.0486
_refine_ls_R_factor_gt 0.0377
_refine_ls_shift/su_max 0.002
_refine_ls_shift/su_mean 0.000
_refine_ls_structure_factor_coef Fsqd
_refine_ls_weighting_details 'w=1/[\s^2^(Fo^2^)+(0.0472P)^2^+2.2586P] where P=(Fo^2^+2Fc^2^)/3'
_refine_ls_weighting_scheme calc
_refine_ls_wR_factor_gt 0.0949
_refine_ls_wR_factor_ref 0.1020
_reflns_Friedel_coverage 0.000
_reflns_number_gt 4798
_reflns_number_total 5777
_reflns_threshold_expression 'I > 2\s(I)'
_cod_data_source_file ao0c03224_si_002.cif
_cod_data_source_block CsHZrOx3
_cod_depositor_comments 'Adding full bibliography for 4517899--4517905.cif.'
_cod_database_code 4517905
_shelx_space_group_comment
;
The symmetry employed for this shelxl refinement is uniquely defined
by the following loop, which should always be used as a source of
symmetry information in preference to the above space-group names.
They are only intended as comments.
;
_shelxl_version_number 2013-3

loop_
_space_group_symop_operation_xyz
'x, y, z'
'-x, -y, -z'

loop_
_atom_site_label
_atom_site_type_symbol
_atom_site_fract_x
_atom_site_fract_y
_atom_site_fract_z
_atom_site_U_iso_or_equiv
_atom_site_adp_type
_atom_site_occupancy
_atom_site_site_symmetry_order
_atom_site_calc_flag
_atom_site_refinement_flags_posn
_atom_site_refinement_flags_adp
_atom_site_refinement_flags_occupancy
_atom_site_disorder_assembly
_atom_site_disorder_group
Zr1 Zr 0.24773(3) 1.11022(3) 0.24482(2) 0.01234(6) Uani 1 1 d . . . . .
Cs1 Cs 0.50363(4) 0.63449(3) 0.30592(3) 0.04479(9) Uani 1 1 d . . . . .
C1 C -0.0339(4) 1.3575(3) 0.1462(3) 0.0216(5) Uani 1 1 d . . . . .
C2 C -0.0704(4) 1.2088(4) 0.1217(3) 0.0235(5) Uani 1 1 d . . . . .
C3 C 0.0377(4) 0.9198(3) 0.4863(3) 0.0153(4) Uani 1 1 d . . . . .
C4 C 0.5032(4) 1.2192(3) 0.3590(3) 0.0219(5) Uani 1 1 d . . . . .
C5 C 0.5243(3) 1.0786(3) -0.0241(2) 0.0139(4) Uani 1 1 d . . . . .
C6 C 0.5833(4) 1.0523(3) 0.3489(3) 0.0206(5) Uani 1 1 d . . . . .
O1 O 0.1569(3) 0.9037(2) 0.37747(19) 0.0184(4) Uani 1 1 d . . . . .
O2 O 0.1169(3) 1.3401(2) 0.1823(2) 0.0202(4) Uani 1 1 d . . . . .
O3 O 0.3635(3) 1.2653(2) 0.3099(2) 0.0227(4) Uani 1 1 d . . . . .
O4 O 0.6474(3) 1.0945(2) -0.13091(19) 0.0177(4) Uani 1 1 d . . . . .
O5 O 0.4323(3) 1.1789(2) 0.0468(2) 0.0181(4) Uani 1 1 d . . . . .
O6 O -0.0287(3) 0.8190(2) 0.5741(2) 0.0201(4) Uani 1 1 d . . . . .
O7 O 0.4947(3) 0.9900(2) 0.2943(2) 0.0226(4) Uani 1 1 d . . . . .
O8 O 0.0356(3) 1.0925(3) 0.1603(2) 0.0237(4) Uani 1 1 d . . . . .
O9 O 0.7152(3) 0.9891(3) 0.3905(3) 0.0311(5) Uani 1 1 d . . . . .
O10 O -0.1373(4) 1.4751(3) 0.1318(3) 0.0365(6) Uani 1 1 d . . . . .
O11 O 0.5687(4) 1.2959(3) 0.4086(3) 0.0385(6) Uani 1 1 d . . . . .
O12 O -0.1919(4) 1.2078(3) 0.0702(4) 0.0424(7) Uani 1 1 d . . . . .
O13 O 0.3465(4) 0.5524(3) 0.0640(3) 0.0380(6) Uani 1 1 d D . . . .
H1 H 0.5000 0.5000 0.0000 0.046 Uiso 1 2 d S U P . .
H2 H 0.275(7) 0.491(5) 0.100(5) 0.046 Uiso 1 1 d D U . . .
H3 H 0.299(7) 0.628(5) 0.027(5) 0.046 Uiso 1 1 d D U . . .
O14 O -0.0734(7) 0.7687(5) 0.2392(5) 0.0750(13) Uani 1 1 d . . . . .
O15 O 0.0785(9) 0.5372(6) 0.3794(7) 0.110(2) Uani 1 1 d . . . . .
H4 H 0.0000 0.5000 0.5000 0.133 Uiso 1 2 d S U P . .

loop_
_atom_site_aniso_label
_atom_site_aniso_U_11
_atom_site_aniso_U_22
_atom_site_aniso_U_33
_atom_site_aniso_U_23
_atom_site_aniso_U_13
_atom_site_aniso_U_12
Zr1 0.01259(10) 0.01180(10) 0.01028(10) -0.00193(7) 0.00038(7) -0.00176(7)
Cs1 0.06485(19) 0.02682(12) 0.03605(14) -0.00506(9) -0.01683(12) 0.01171(11)
C1 0.0197(12) 0.0205(12) 0.0212(12) -0.0011(10) -0.0042(10) 0.0003(10)
C2 0.0200(12) 0.0242(13) 0.0259(13) -0.0003(11) -0.0079(10) -0.0034(10)
C3 0.0147(10) 0.0152(10) 0.0136(10) -0.0027(8) -0.0006(8) -0.0017(8)
C4 0.0265(13) 0.0215(12) 0.0196(12) -0.0028(10) -0.0071(10) -0.0067(10)
C5 0.0146(10) 0.0146(10) 0.0107(9) -0.0019(8) -0.0007(8) -0.0022(8)
C6 0.0198(12) 0.0232(13) 0.0191(12) -0.0018(10) -0.0044(10) -0.0064(10)
O1 0.0192(9) 0.0165(8) 0.0131(8) -0.0031(7) 0.0045(7) -0.0019(7)
O2 0.0195(9) 0.0162(9) 0.0228(9) 0.0000(7) -0.0055(7) -0.0017(7)
O3 0.0236(10) 0.0193(9) 0.0276(10) -0.0066(8) -0.0089(8) -0.0029(8)
O4 0.0201(9) 0.0180(9) 0.0119(8) -0.0029(6) 0.0030(7) -0.0065(7)
O5 0.0205(9) 0.0140(8) 0.0150(8) -0.0038(6) 0.0031(7) -0.0027(7)
O6 0.0235(9) 0.0149(8) 0.0159(8) -0.0022(7) 0.0042(7) -0.0042(7)
O7 0.0221(9) 0.0187(9) 0.0301(11) -0.0047(8) -0.0116(8) -0.0027(8)
O8 0.0239(10) 0.0201(10) 0.0305(11) -0.0041(8) -0.0124(9) -0.0029(8)
O9 0.0247(11) 0.0348(13) 0.0363(13) -0.0050(10) -0.0149(10) -0.0008(9)
O10 0.0311(13) 0.0255(12) 0.0517(17) -0.0060(11) -0.0178(12) 0.0078(10)
O11 0.0531(17) 0.0302(13) 0.0465(16) -0.0079(12) -0.0288(14) -0.0129(12)
O12 0.0426(15) 0.0328(14) 0.065(2) -0.0021(13) -0.0377(15) -0.0041(12)
O13 0.0430(15) 0.0290(13) 0.0471(16) 0.0082(12) -0.0229(13) -0.0136(12)
O14 0.071(3) 0.066(3) 0.100(4) -0.049(3) -0.025(3) -0.004(2)
O15 0.120(5) 0.059(3) 0.127(5) -0.057(3) 0.032(4) -0.019(3)

loop_
_atom_type_symbol
_atom_type_description
_atom_type_scat_dispersion_real
_atom_type_scat_dispersion_imag
_atom_type_scat_source
C C 0.0033 0.0016 'International Tables Vol C Tables 4.2.6.8 and 6.1.1.4'
H H 0.0000 0.0000 'International Tables Vol C Tables 4.2.6.8 and 6.1.1.4'
O O 0.0106 0.0060 'International Tables Vol C Tables 4.2.6.8 and 6.1.1.4'
Zr Zr -2.9673 0.5597 'International Tables Vol C Tables 4.2.6.8 and 6.1.1.4'
Cs Cs -0.3680 2.1192 'International Tables Vol C Tables 4.2.6.8 and 6.1.1.4'

loop_
_geom_angle_atom_site_label_1
_geom_angle_atom_site_label_2
_geom_angle_atom_site_label_3
_geom_angle
_geom_angle_site_symmetry_1
_geom_angle_site_symmetry_3
_geom_angle_publ_flag
O8 Zr1 O3 143.72(9) . . ?
O8 Zr1 O7 143.68(9) . . ?
O3 Zr1 O7 72.22(8) . . ?
O8 Zr1 O2 71.86(8) . . ?
O3 Zr1 O2 72.28(8) . . ?
O7 Zr1 O2 141.26(8) . . ?
O8 Zr1 O5 92.46(9) . . ?
O3 Zr1 O5 83.93(8) . . ?
O7 Zr1 O5 85.64(9) . . ?
O2 Zr1 O5 75.68(8) . . ?
O8 Zr1 O1 82.19(8) . . ?
O3 Zr1 O1 122.14(8) . . ?
O7 Zr1 O1 76.78(8) . . ?
O2 Zr1 O1 136.91(8) . . ?
O5 Zr1 O1 140.61(7) . . ?
O8 Zr1 O6 88.78(9) . 2_576 ?
O3 Zr1 O6 76.34(8) . 2_576 ?
O7 Zr1 O6 111.56(9) . 2_576 ?
O2 Zr1 O6 74.12(8) . 2_576 ?
O5 Zr1 O6 147.73(7) . 2_576 ?
O1 Zr1 O6 71.48(7) . 2_576 ?
O8 Zr1 O4 73.03(8) . 2_675 ?
O3 Zr1 O4 137.58(8) . 2_675 ?
O7 Zr1 O4 72.04(8) . 2_675 ?
O2 Zr1 O4 129.89(8) . 2_675 ?
O5 Zr1 O4 71.31(7) . 2_675 ?
O1 Zr1 O4 69.80(7) . 2_675 ?
O6 Zr1 O4 138.94(7) 2_576 2_675 ?
O8 Zr1 Cs1 100.91(6) . . ?
O3 Zr1 Cs1 115.33(6) . . ?
O7 Zr1 Cs1 44.09(6) . . ?
O2 Zr1 Cs1 170.40(6) . . ?
O5 Zr1 Cs1 98.75(5) . . ?
O1 Zr1 Cs1 45.24(5) . . ?
O6 Zr1 Cs1 112.67(5) 2_576 . ?
O4 Zr1 Cs1 40.56(5) 2_675 . ?
O4 Cs1 O11 152.73(6) 2_675 1_545 ?
O4 Cs1 O10 107.86(7) 2_675 1_645 ?
O11 Cs1 O10 69.13(8) 1_545 1_645 ?
O4 Cs1 O11 111.13(7) 2_675 2_676 ?
O11 Cs1 O11 89.55(7) 1_545 2_676 ?
O10 Cs1 O11 127.46(8) 1_645 2_676 ?
O4 Cs1 O7 49.23(5) 2_675 . ?
O11 Cs1 O7 157.82(6) 1_545 . ?
O10 Cs1 O7 113.67(7) 1_645 . ?
O11 Cs1 O7 71.19(7) 2_676 . ?
O4 Cs1 O1 48.60(5) 2_675 . ?
O11 Cs1 O1 133.46(7) 1_545 . ?
O10 Cs1 O1 155.93(6) 1_645 . ?
O11 Cs1 O1 68.46(7) 2_676 . ?
O7 Cs1 O1 49.81(5) . . ?
O4 Cs1 O15 84.94(13) 2_675 . ?
O11 Cs1 O15 76.62(12) 1_545 . ?
O10 Cs1 O15 125.94(9) 1_645 . ?
O11 Cs1 O15 91.58(12) 2_676 . ?
O7 Cs1 O15 113.75(9) . . ?
O1 Cs1 O15 64.18(9) . . ?
O4 Cs1 O13 64.43(6) 2_675 . ?
O11 Cs1 O13 88.71(7) 1_545 . ?
O10 Cs1 O13 79.38(8) 1_645 . ?
O11 Cs1 O13 149.98(8) 2_676 . ?
O7 Cs1 O13 113.47(6) . . ?
O1 Cs1 O13 91.56(7) . . ?
O15 Cs1 O13 58.91(13) . . ?
O4 Cs1 O14 92.02(10) 2_675 1_655 ?
O11 Cs1 O14 107.70(10) 1_545 1_655 ?
O10 Cs1 O14 59.16(9) 1_645 1_655 ?
O11 Cs1 O14 85.45(10) 2_676 1_655 ?
O7 Cs1 O14 61.12(8) . 1_655 ?
O1 Cs1 O14 110.58(8) . 1_655 ?
O15 Cs1 O14 174.70(10) . 1_655 ?
O13 Cs1 O14 123.48(10) . 1_655 ?
O4 Cs1 C5 19.28(5) 2_675 2_675 ?
O11 Cs1 C5 146.94(7) 1_545 2_675 ?
O10 Cs1 C5 88.89(7) 1_645 2_675 ?
O11 Cs1 C5 123.49(7) 2_676 2_675 ?
O7 Cs1 C5 53.68(6) . 2_675 ?
O1 Cs1 C5 67.24(5) . 2_675 ?
O15 Cs1 C5 99.03(14) . 2_675 ?
O13 Cs1 C5 62.36(6) . 2_675 ?
O14 Cs1 C5 79.06(10) 1_655 2_675 ?
O4 Cs1 O5 36.88(5) 2_675 2_675 ?
O11 Cs1 O5 128.16(6) 1_545 2_675 ?
O10 Cs1 O5 71.39(6) 1_645 2_675 ?
O11 Cs1 O5 141.84(6) 2_676 2_675 ?
O7 Cs1 O5 70.69(5) . 2_675 ?
O1 Cs1 O5 85.44(5) . 2_675 ?
O15 Cs1 O5 101.83(14) . 2_675 ?
O13 Cs1 O5 51.75(6) . 2_675 ?
O14 Cs1 O5 78.05(10) 1_655 2_675 ?
C5 Cs1 O5 19.62(5) 2_675 2_675 ?
O4 Cs1 C4 135.44(6) 2_675 1_545 ?
O11 Cs1 C4 17.29(7) 1_545 1_545 ?
O10 Cs1 C4 69.92(7) 1_645 1_545 ?
O11 Cs1 C4 102.68(7) 2_676 1_545 ?
O7 Cs1 C4 173.87(6) . 1_545 ?
O1 Cs1 C4 128.47(6) . 1_545 ?
O15 Cs1 C4 65.54(10) . 1_545 ?
O13 Cs1 C4 71.70(7) . 1_545 ?
O14 Cs1 C4 119.40(9) 1_655 1_545 ?
C5 Cs1 C4 132.24(6) 2_675 1_545 ?
O5 Cs1 C4 115.42(6) 2_675 1_545 ?
O10 C1 O2 126.0(3) . . ?
O10 C1 C2 121.7(3) . . ?
O2 C1 C2 112.3(2) . . ?
O12 C2 O8 125.6(3) . . ?
O12 C2 C1 120.7(3) . . ?
O8 C2 C1 113.7(3) . . ?
O6 C3 O1 127.7(3) . . ?
O6 C3 C3 116.1(3) . 2_576 ?
O1 C3 C3 116.2(3) . 2_576 ?
O11 C4 O3 125.6(3) . . ?
O11 C4 C6 121.6(3) . . ?
O3 C4 C6 112.8(2) . . ?
O11 C4 Cs1 48.52(18) . 1_565 ?
O3 C4 Cs1 80.71(17) . 1_565 ?
C6 C4 Cs1 156.93(19) . 1_565 ?
O4 C5 O5 127.3(2) . . ?
O4 C5 C5 116.5(3) . 2_675 ?
O5 C5 C5 116.2(3) . 2_675 ?
O4 C5 Cs1 53.89(14) . 2_675 ?
O5 C5 Cs1 85.87(15) . 2_675 ?
C5 C5 Cs1 136.6(2) 2_675 2_675 ?
O9 C6 O7 125.5(3) . . ?
O9 C6 C4 122.0(3) . . ?
O7 C6 C4 112.5(3) . . ?
C3 O1 Zr1 118.14(17) . . ?
C3 O1 Cs1 129.11(17) . . ?
Zr1 O1 Cs1 105.44(7) . . ?
C1 O2 Zr1 118.84(19) . . ?
C4 O3 Zr1 120.84(19) . . ?
C4 O3 Cs1 79.41(16) . 1_565 ?
Zr1 O3 Cs1 156.42(10) . 1_565 ?
C5 O4 Zr1 116.14(17) . 2_675 ?
C5 O4 Cs1 106.83(16) . 2_675 ?
Zr1 O4 Cs1 110.08(7) 2_675 2_675 ?
C5 O5 Zr1 118.66(16) . . ?
C5 O5 Cs1 74.50(14) . 2_675 ?
Zr1 O5 Cs1 149.91(9) . 2_675 ?
C3 O6 Zr1 118.05(17) . 2_576 ?
C6 O7 Zr1 121.04(19) . . ?
C6 O7 Cs1 127.34(18) . . ?
Zr1 O7 Cs1 108.30(8) . . ?
C2 O8 Zr1 121.9(2) . . ?
C1 O10 Cs1 135.3(2) . 1_465 ?
C4 O11 Cs1 114.2(2) . 1_565 ?
C4 O11 Cs1 133.9(2) . 2_676 ?
Cs1 O11 Cs1 90.46(7) 1_565 2_676 ?

loop_
_geom_bond_atom_site_label_1
_geom_bond_atom_site_label_2
_geom_bond_distance
_geom_bond_site_symmetry_2
_geom_bond_publ_flag
Zr1 O8 2.142(2) . ?
Zr1 O3 2.147(2) . ?
Zr1 O7 2.152(2) . ?
Zr1 O2 2.209(2) . ?
Zr1 O5 2.2171(19) . ?
Zr1 O1 2.239(2) . ?
Zr1 O6 2.243(2) 2_576 ?
Zr1 O4 2.302(2) 2_675 ?
Zr1 Cs1 4.4082(4) . ?
Cs1 O4 3.052(2) 2_675 ?
Cs1 O11 3.078(3) 1_545 ?
Cs1 O10 3.079(3) 1_645 ?
Cs1 O11 3.083(3) 2_676 ?
Cs1 O7 3.230(2) . ?
Cs1 O1 3.248(2) . ?
Cs1 O15 3.411(7) . ?
Cs1 O13 3.421(3) . ?
Cs1 O14 3.562(5) 1_655 ?
Cs1 C5 3.616(2) 2_675 ?
Cs1 O5 3.742(2) 2_675 ?
Cs1 C4 3.747(3) 1_545 ?
C1 O10 1.213(4) . ?
C1 O2 1.304(4) . ?
C1 C2 1.535(5) . ?
C2 O12 1.225(4) . ?
C2 O8 1.282(4) . ?
C3 O6 1.253(3) . ?
C3 O1 1.254(3) . ?
C3 C3 1.513(5) 2_576 ?
C4 O11 1.221(4) . ?
C4 O3 1.296(4) . ?
C4 C6 1.538(4) . ?
C4 Cs1 3.747(3) 1_565 ?
C5 O4 1.247(3) . ?
C5 O5 1.260(3) . ?
C5 C5 1.521(5) 2_675 ?
C5 Cs1 3.616(2) 2_675 ?
C6 O9 1.222(4) . ?
C6 O7 1.292(4) . ?
O3 Cs1 3.762(2) 1_565 ?
O4 Zr1 2.302(2) 2_675 ?
O4 Cs1 3.052(2) 2_675 ?
O5 Cs1 3.742(2) 2_675 ?
O6 Zr1 2.243(2) 2_576 ?
O10 Cs1 3.078(3) 1_465 ?
O11 Cs1 3.078(3) 1_565 ?
O11 Cs1 3.083(3) 2_676 ?
O14 Cs1 3.562(5) 1_455 ?
